data_2207049
loop_
_publ_author_name
'Ma, Rong-Ming'

_publ_section_title
3-Methyl-1-phenyl-4-[(<i>Z</i>)-phenyl(<i>p-</i>tolylamino)methylene]-1<i>H-</i>pyrazol-5(4<i>H</i>)-one
_journal_coeditor_code RN6061
_journal_issue 10
_journal_name_full 'Acta Crystallographica Section E'
_journal_page_first o3264
_journal_page_last o3265
_journal_paper_doi 10.1107/S1600536805026656
_journal_volume 61
_journal_year 2005
_chemical_formula_iupac 'C24 H21 N3 O'
_chemical_formula_moiety 'C24 H21 N3 O'
_chemical_formula_sum 'C24 H21 N3 O'
_chemical_formula_weight 367.44
_chemical_name_systematic
;
5-Methyl-2-phenyl-4-[(Z)-4-(tolylamino)phenylmethylene]pyrazol-3(2H)-one
;
_space_group_IT_number 2
_symmetry_cell_setting triclinic
_symmetry_space_group_name_Hall '-P 1'
_symmetry_space_group_name_H-M 'P -1'
_atom_sites_solution_hydrogens geom
_atom_sites_solution_primary direct
_atom_sites_solution_secondary difmap
_audit_creation_method SHELXL-97
_cell_angle_alpha 110.095(2)
_cell_angle_beta 99.798(2)
_cell_angle_gamma 104.067(2)
_cell_formula_units_Z 2
_cell_length_a 7.4272(10)
_cell_length_b 11.0766(14)
_cell_length_c 13.6124(17)
_cell_measurement_reflns_used 892
_cell_measurement_temperature 295(2)
_cell_measurement_theta_max 26.13
_cell_measurement_theta_min 2.07
_cell_volume 979.8(2)
_computing_cell_refinement SMART
_computing_data_collection 'SMART (Bruker, 1999)'
_computing_data_reduction 'SAINT (Bruker, 1999)'
_computing_molecular_graphics 'ORTEP in SHELXTL (Bruker, 1999)'
_computing_publication_material SHELXL97
_computing_structure_refinement 'SHELXL97 (Sheldrick, 1997)'
_computing_structure_solution 'SHELXS97 (Sheldrick, 1997)'
_diffrn_ambient_temperature 295(2)
_diffrn_measured_fraction_theta_full 0.974
_diffrn_measured_fraction_theta_max 0.974
_diffrn_measurement_device_type 'Bruker SMART area-detector'
_diffrn_measurement_method '\w scans'
_diffrn_radiation_monochromator graphite
_diffrn_radiation_source 'fine-focus sealed tube'
_diffrn_radiation_type MoK\a
_diffrn_radiation_wavelength 0.71073
_diffrn_reflns_av_R_equivalents 0.0133
_diffrn_reflns_av_sigmaI/netI 0.0255
_diffrn_reflns_limit_h_max 9
_diffrn_reflns_limit_h_min -9
_diffrn_reflns_limit_k_max 13
_diffrn_reflns_limit_k_min -10
_diffrn_reflns_limit_l_max 16
_diffrn_reflns_limit_l_min -16
_diffrn_reflns_number 5537
_diffrn_reflns_theta_full 26.13
_diffrn_reflns_theta_max 26.13
_diffrn_reflns_theta_min 2.07
_diffrn_standards_decay_% 0
_diffrn_standards_interval_count 0
_diffrn_standards_interval_time 0
_diffrn_standards_number 0
_exptl_absorpt_coefficient_mu 0.078
_exptl_absorpt_correction_type none
_exptl_crystal_colour Yellow
_exptl_crystal_density_diffrn 1.245
_exptl_crystal_density_method 'not measured'
_exptl_crystal_description Block
_exptl_crystal_F_000 388
_exptl_crystal_size_max 0.50
_exptl_crystal_size_mid 0.45
_exptl_crystal_size_min 0.27
_refine_diff_density_max 0.168
_refine_diff_density_min -0.152
_refine_ls_extinction_method none
_refine_ls_goodness_of_fit_ref 1.014
_refine_ls_hydrogen_treatment mixed
_refine_ls_matrix_type full
_refine_ls_number_parameters 259
_refine_ls_number_reflns 3811
_refine_ls_number_restraints 1
_refine_ls_restrained_S_all 1.014
_refine_ls_R_factor_all 0.0578
_refine_ls_R_factor_gt 0.0398
_refine_ls_shift/su_max 0.001
_refine_ls_shift/su_mean <0.001
_refine_ls_structure_factor_coef Fsqd
_refine_ls_weighting_details 'calc w=1/[\s^2^(Fo^2^)+(0.0638P)^2^+0.1375P] where P=(Fo^2^+2Fc^2^)/3'
_refine_ls_weighting_scheme calc
_refine_ls_wR_factor_gt 0.1081
_refine_ls_wR_factor_ref 0.1214
_reflns_number_gt 2816
_reflns_number_total 3811
_reflns_threshold_expression I>2\s(I)
_cod_data_source_file rn6061.cif
_cod_data_source_block I
_cod_depositor_comments
;
The following automatic conversions were performed:
'_symmetry_cell_setting' value 'Triclinic' changed to 'triclinic'
according to '/home/saulius/struct/CIF-dictionaries/cif_core.dic'
dictionary named 'cif_core.dic' version 2.4.1 from
2010-06-29.

'_exptl_absorpt_correction_type' value 'None' changed to
'none' according to '/home/saulius/struct/CIF-dictionaries/cif_core.dic'
dictionary named 'cif_core.dic' version 2.4.1 from 2010-06-29.

Automatic conversion script
Id: cif_fix_enum 1527 2010-12-29 10:47:43Z saulius 

The following automatic conversions were performed:

'_symmetry_cell_setting' value 'Triclinic' changed to 'triclinic'
according to /home/saulius/struct/CIF-dictionaries/cif_core.dic
dictionary named 'cif_core.dic' version 2.4.1 from
2010-06-29.

'_exptl_absorpt_correction_type' value 'None' changed to
'none' according to
/home/saulius/struct/CIF-dictionaries/cif_core.dic dictionary named
'cif_core.dic' version 2.4.1 from 2010-06-29.

Automatic conversion script
Id: cif_fix_values 1715 2011-07-08 13:25:40Z adriana 
;
_cod_database_code 2207049
_cod_database_fobs_code 2207049

loop_
_symmetry_equiv_pos_as_xyz
'x, y, z'
'-x, -y, -z'

loop_
_atom_site_label
_atom_site_fract_x
_atom_site_fract_y
_atom_site_fract_z
_atom_site_U_iso_or_equiv
_atom_site_adp_type
_atom_site_calc_flag
_atom_site_refinement_flags
_atom_site_occupancy
_atom_site_type_symbol
O1 0.49606(16) 1.12709(11) 0.23819(9) 0.0563(3) Uani d . 1 O
N1 0.30856(18) 1.09773(12) 0.35506(10) 0.0481(3) Uani d . 1 N
N2 0.24519(19) 1.00079(13) 0.39655(10) 0.0512(3) Uani d . 1 N
N3 0.63223(19) 0.91817(13) 0.17181(10) 0.0520(3) Uani d D 1 N
H3N 0.611(3) 0.9941(13) 0.1732(14) 0.070(5) Uiso d D 1 H
C1 0.0413(2) 1.18365(17) 0.37729(13) 0.0580(4) Uani d . 1 C
H1 -0.0309 1.1015 0.3761 0.070 Uiso calc R 1 H
C2 -0.0367(3) 1.2871(2) 0.38764(14) 0.0679(5) Uani d . 1 C
H2 -0.1626 1.2742 0.3929 0.081 Uiso calc R 1 H
C3 0.0701(3) 1.4088(2) 0.39029(14) 0.0683(5) Uani d . 1 C
H3 0.0166 1.4779 0.3970 0.082 Uiso calc R 1 H
C4 0.2547(3) 1.42792(18) 0.38312(15) 0.0689(5) Uani d . 1 C
H4 0.3270 1.5104 0.3850 0.083 Uiso calc R 1 H
C5 0.3355(3) 1.32616(16) 0.37305(14) 0.0587(4) Uani d . 1 C
H5 0.4623 1.3405 0.3692 0.070 Uiso calc R 1 H
C6 0.2282(2) 1.20374(15) 0.36873(11) 0.0470(4) Uani d . 1 C
C7 0.4280(2) 1.06380(15) 0.29099(12) 0.0453(3) Uani d . 1 C
C8 0.4487(2) 0.94046(14) 0.29704(11) 0.0443(3) Uani d . 1 C
C9 0.3285(2) 0.90911(15) 0.36307(11) 0.0472(3) Uani d . 1 C
C10 0.2844(3) 0.79083(18) 0.39412(15) 0.0635(4) Uani d . 1 C
H10A 0.1874 0.7952 0.4325 0.095 Uiso calc R 1 H
H10B 0.3996 0.7932 0.4402 0.095 Uiso calc R 1 H
H10C 0.2378 0.7079 0.3297 0.095 Uiso calc R 1 H
C11 0.5529(2) 0.86998(14) 0.23734(11) 0.0440(3) Uani d . 1 C
C12 0.5688(2) 0.73938(14) 0.23876(11) 0.0459(3) Uani d . 1 C
C13 0.6766(2) 0.73512(16) 0.33028(13) 0.0544(4) Uani d . 1 C
H13 0.7367 0.8142 0.3933 0.065 Uiso calc R 1 H
C14 0.6945(3) 0.61309(19) 0.32770(15) 0.0662(5) Uani d . 1 C
H14 0.7676 0.6100 0.3889 0.079 Uiso calc R 1 H
C15 0.6043(3) 0.49575(18) 0.23468(16) 0.0707(5) Uani d . 1 C
H15 0.6183 0.4139 0.2329 0.085 Uiso calc R 1 H
C16 0.4942(3) 0.49955(17) 0.14488(15) 0.0685(5) Uani d . 1 C
H16 0.4308 0.4198 0.0829 0.082 Uiso calc R 1 H
C17 0.4773(2) 0.62065(16) 0.14615(13) 0.0561(4) Uani d . 1 C
H17 0.4040 0.6230 0.0846 0.067 Uiso calc R 1 H
C18 0.7540(2) 0.87058(14) 0.10822(12) 0.0479(4) Uani d . 1 C
C19 0.8978(2) 0.82606(18) 0.14621(13) 0.0594(4) Uani d . 1 C
H19 0.9173 0.8249 0.2152 0.071 Uiso calc R 1 H
C20 1.0127(2) 0.78317(19) 0.08117(14) 0.0634(5) Uani d . 1 C
H20 1.1072 0.7509 0.1066 0.076 Uiso calc R 1 H
C21 0.9915(2) 0.78670(17) -0.02061(13) 0.0589(4) Uani d . 1 C
C22 0.8504(3) 0.83445(17) -0.05586(13) 0.0601(4) Uani d . 1 C
H22 0.8346 0.8391 -0.1236 0.072 Uiso calc R 1 H
C23 0.7315(2) 0.87566(16) 0.00680(13) 0.0530(4) Uani d . 1 C
H23 0.6360 0.9069 -0.0191 0.064 Uiso calc R 1 H
C24 1.1209(3) 0.7397(3) -0.08927(18) 0.0919(7) Uani d . 1 C
H24A 1.0833 0.6423 -0.1184 0.138 Uiso calc R 1 H
H24B 1.2526 0.7779 -0.0451 0.138 Uiso calc R 1 H
H24C 1.1090 0.7691 -0.1480 0.138 Uiso calc R 1 H

loop_
_atom_site_aniso_label
_atom_site_aniso_U_11
_atom_site_aniso_U_22
_atom_site_aniso_U_33
_atom_site_aniso_U_12
_atom_site_aniso_U_13
_atom_site_aniso_U_23
O1 0.0640(7) 0.0570(6) 0.0666(7) 0.0297(5) 0.0309(6) 0.0338(6)
N1 0.0552(7) 0.0450(7) 0.0530(7) 0.0243(6) 0.0221(6) 0.0212(6)
N2 0.0585(8) 0.0498(7) 0.0519(7) 0.0222(6) 0.0214(6) 0.0222(6)
N3 0.0606(8) 0.0525(8) 0.0539(7) 0.0294(7) 0.0240(6) 0.0231(6)
C1 0.0541(10) 0.0537(9) 0.0603(10) 0.0203(8) 0.0172(8) 0.0137(8)
C2 0.0594(10) 0.0784(13) 0.0661(11) 0.0385(10) 0.0188(9) 0.0175(9)
C3 0.0912(14) 0.0688(12) 0.0622(10) 0.0531(11) 0.0278(10) 0.0251(9)
C4 0.0909(14) 0.0550(10) 0.0794(12) 0.0389(10) 0.0384(11) 0.0315(9)
C5 0.0641(10) 0.0537(9) 0.0682(11) 0.0288(8) 0.0278(9) 0.0253(8)
C6 0.0543(9) 0.0455(8) 0.0417(7) 0.0235(7) 0.0134(7) 0.0130(6)
C7 0.0465(8) 0.0451(8) 0.0446(8) 0.0183(6) 0.0127(6) 0.0163(6)
C8 0.0481(8) 0.0420(8) 0.0429(7) 0.0193(6) 0.0110(6) 0.0151(6)
C9 0.0520(9) 0.0456(8) 0.0434(8) 0.0184(7) 0.0125(7) 0.0161(6)
C10 0.0748(12) 0.0592(10) 0.0731(11) 0.0294(9) 0.0317(9) 0.0358(9)
C11 0.0450(8) 0.0438(8) 0.0388(7) 0.0167(6) 0.0070(6) 0.0122(6)
C12 0.0487(8) 0.0442(8) 0.0467(8) 0.0206(7) 0.0164(7) 0.0153(6)
C13 0.0626(10) 0.0543(9) 0.0489(8) 0.0280(8) 0.0147(7) 0.0180(7)
C14 0.0831(13) 0.0764(12) 0.0668(11) 0.0493(10) 0.0321(10) 0.0399(10)
C15 0.1013(15) 0.0548(10) 0.0842(13) 0.0440(10) 0.0533(12) 0.0354(10)
C16 0.0928(14) 0.0427(9) 0.0646(11) 0.0198(9) 0.0331(10) 0.0116(8)
C17 0.0623(10) 0.0503(9) 0.0483(9) 0.0170(8) 0.0141(7) 0.0129(7)
C18 0.0496(9) 0.0430(8) 0.0466(8) 0.0148(7) 0.0142(7) 0.0127(6)
C19 0.0546(10) 0.0800(12) 0.0439(8) 0.0287(9) 0.0127(7) 0.0210(8)
C20 0.0520(10) 0.0806(12) 0.0556(10) 0.0303(9) 0.0130(8) 0.0201(9)
C21 0.0515(9) 0.0625(10) 0.0502(9) 0.0155(8) 0.0158(7) 0.0096(8)
C22 0.0642(11) 0.0679(11) 0.0461(9) 0.0170(9) 0.0187(8) 0.0220(8)
C23 0.0544(9) 0.0530(9) 0.0548(9) 0.0188(7) 0.0155(7) 0.0243(7)
C24 0.0848(15) 0.1216(19) 0.0731(13) 0.0455(13) 0.0412(12) 0.0265(13)

loop_
_atom_type_symbol
_atom_type_description
_atom_type_scat_dispersion_real
_atom_type_scat_dispersion_imag
_atom_type_scat_source
C C 0.0033 0.0016 'International Tables Vol C Tables 4.2.6.8 and 6.1.1.4'
H H 0.0000 0.0000 'International Tables Vol C Tables 4.2.6.8 and 6.1.1.4'
N N 0.0061 0.0033 'International Tables Vol C Tables 4.2.6.8 and 6.1.1.4'
O O 0.0106 0.0060 'International Tables Vol C Tables 4.2.6.8 and 6.1.1.4'

loop_
_geom_angle_atom_site_label_1
_geom_angle_atom_site_label_2
_geom_angle_atom_site_label_3
_geom_angle
_geom_angle_publ_flag
C7 N1 N2 112.07(11) no
C7 N1 C6 127.47(12) no
N2 N1 C6 119.82(12) no
C9 N2 N1 106.55(12) no
C11 N3 C18 129.25(13) no
C11 N3 H3N 113.4(12) no
C18 N3 H3N 117.1(12) no
C6 C1 C2 119.15(17) no
C6 C1 H1 120.4 no
C2 C1 H1 120.4 no
C3 C2 C1 120.55(17) no
C3 C2 H2 119.7 no
C1 C2 H2 119.7 no
C4 C3 C2 119.74(16) no
C4 C3 H3 120.1 no
C2 C3 H3 120.1 no
C3 C4 C5 120.64(18) no
C3 C4 H4 119.7 no
C5 C4 H4 119.7 no
C6 C5 C4 119.76(17) no
C6 C5 H5 120.1 no
C4 C5 H5 120.1 no
C5 C6 C1 120.14(14) no
C5 C6 N1 119.90(14) no
C1 C6 N1 119.96(14) no
O1 C7 N1 125.94(13) no
O1 C7 C8 129.45(13) no
N1 C7 C8 104.59(12) no
C11 C8 C9 132.52(13) no
C11 C8 C7 121.77(13) no
C9 C8 C7 105.39(12) no
N2 C9 C8 111.33(13) no
N2 C9 C10 118.34(14) no
C8 C9 C10 130.31(14) no
C9 C10 H10A 109.5 no
C9 C10 H10B 109.5 no
H10A C10 H10B 109.5 no
C9 C10 H10C 109.5 no
H10A C10 H10C 109.5 no
H10B C10 H10C 109.5 no
N3 C11 C8 118.41(13) no
N3 C11 C12 118.92(12) no
C8 C11 C12 122.56(13) no
C13 C12 C17 119.61(14) no
C13 C12 C11 121.08(13) no
C17 C12 C11 119.30(13) no
C14 C13 C12 119.71(15) no
C14 C13 H13 120.1 no
C12 C13 H13 120.1 no
C15 C14 C13 120.18(17) no
C15 C14 H14 119.9 no
C13 C14 H14 119.9 no
C16 C15 C14 120.08(16) no
C16 C15 H15 120.0 no
C14 C15 H15 120.0 no
C15 C16 C17 120.20(16) no
C15 C16 H16 119.9 no
C17 C16 H16 119.9 no
C16 C17 C12 120.20(16) no
C16 C17 H17 119.9 no
C12 C17 H17 119.9 no
C19 C18 C23 119.31(14) no
C19 C18 N3 122.31(14) no
C23 C18 N3 118.31(14) no
C18 C19 C20 119.45(15) no
C18 C19 H19 120.3 no
C20 C19 H19 120.3 no
C19 C20 C21 122.01(16) no
C19 C20 H20 119.0 no
C21 C20 H20 119.0 no
C22 C21 C20 117.60(15) no
C22 C21 C24 121.87(17) no
C20 C21 C24 120.53(17) no
C21 C22 C23 121.50(15) no
C21 C22 H22 119.3 no
C23 C22 H22 119.3 no
C22 C23 C18 120.09(15) no
C22 C23 H23 120.0 no
C18 C23 H23 120.0 no
C21 C24 H24A 109.5 no
C21 C24 H24B 109.5 no
H24A C24 H24B 109.5 no
C21 C24 H24C 109.5 no
H24A C24 H24C 109.5 no
H24B C24 H24C 109.5 no

loop_
_geom_bond_atom_site_label_1
_geom_bond_atom_site_label_2
_geom_bond_distance
_geom_bond_publ_flag
O1 C7 1.2496(17) no
N1 C7 1.3741(18) no
N1 N2 1.3983(17) no
N1 C6 1.4137(18) no
N2 C9 1.3057(18) no
N3 C11 1.3345(19) no
N3 C18 1.4246(19) no
N3 H3N 0.886(9) no
C1 C6 1.382(2) no
C1 C2 1.381(2) no
C1 H1 0.9300 no
C2 C3 1.373(3) no
C2 H2 0.9300 no
C3 C4 1.361(3) no
C3 H3 0.9300 no
C4 C5 1.378(2) no
C4 H4 0.9300 no
C5 C6 1.372(2) no
C5 H5 0.9300 no
C7 C8 1.439(2) no
C8 C11 1.3933(19) no
C8 C9 1.436(2) no
C9 C10 1.490(2) no
C10 H10A 0.9600 no
C10 H10B 0.9600 no
C10 H10C 0.9600 no
C11 C12 1.486(2) no
C12 C13 1.384(2) no
C12 C17 1.384(2) no
C13 C14 1.379(2) no
C13 H13 0.9300 no
C14 C15 1.378(3) no
C14 H14 0.9300 no
C15 C16 1.370(3) no
C15 H15 0.9300 no
C16 C17 1.372(2) no
C16 H16 0.9300 no
C17 H17 0.9300 no
C18 C19 1.377(2) no
C18 C23 1.384(2) no
C19 C20 1.379(2) no
C19 H19 0.9300 no
C20 C21 1.383(2) no
C20 H20 0.9300 no
C21 C22 1.371(2) no
C21 C24 1.511(2) no
C22 C23 1.379(2) no
C22 H22 0.9300 no
C23 H23 0.9300 no
C24 H24A 0.9600 no
C24 H24B 0.9600 no
C24 H24C 0.9600 no

loop_
_geom_hbond_atom_site_label_D
_geom_hbond_atom_site_label_H
_geom_hbond_atom_site_label_A
_geom_hbond_distance_DH
_geom_hbond_distance_HA
_geom_hbond_distance_DA
_geom_hbond_angle_DHA
_geom_hbond_publ_flag
N3 H3N O1 0.886(9) 1.914(13) 2.6845(16) 144.4(16) no

loop_
_geom_torsion_atom_site_label_1
_geom_torsion_atom_site_label_2
_geom_torsion_atom_site_label_3
_geom_torsion_atom_site_label_4
_geom_torsion
_geom_torsion_publ_flag
C7 N1 N2 C9 2.34(16) no
C6 N1 N2 C9 173.82(13) no
C6 C1 C2 C3 -0.5(3) no
C1 C2 C3 C4 -0.3(3) no
C2 C3 C4 C5 0.1(3) no
C3 C4 C5 C6 0.9(3) no
C4 C5 C6 C1 -1.7(2) no
C4 C5 C6 N1 178.06(15) no
C2 C1 C6 C5 1.5(2) no
C2 C1 C6 N1 -178.26(14) no
C7 N1 C6 C5 -38.0(2) no
N2 N1 C6 C5 151.93(14) no
C7 N1 C6 C1 141.71(16) no
N2 N1 C6 C1 -28.3(2) no
N2 N1 C7 O1 175.35(14) no
C6 N1 C7 O1 4.7(2) no
N2 N1 C7 C8 -2.96(16) no
C6 N1 C7 C8 -173.64(13) no
O1 C7 C8 C11 -1.6(2) no
N1 C7 C8 C11 176.62(13) no
O1 C7 C8 C9 -175.83(15) no
N1 C7 C8 C9 2.39(15) no
N1 N2 C9 C8 -0.66(16) no
N1 N2 C9 C10 -179.09(13) no
C11 C8 C9 N2 -174.45(15) no
C7 C8 C9 N2 -1.11(17) no
C11 C8 C9 C10 3.7(3) no
C7 C8 C9 C10 177.08(16) no
C18 N3 C11 C8 175.70(14) no
C18 N3 C11 C12 -8.0(2) no
C9 C8 C11 N3 171.34(15) no
C7 C8 C11 N3 -1.1(2) no
C9 C8 C11 C12 -4.8(2) no
C7 C8 C11 C12 -177.26(13) no
N3 C11 C12 C13 113.28(16) no
C8 C11 C12 C13 -70.6(2) no
N3 C11 C12 C17 -65.4(2) no
C8 C11 C12 C17 110.76(17) no
C17 C12 C13 C14 1.1(2) no
C11 C12 C13 C14 -177.57(15) no
C12 C13 C14 C15 -0.4(3) no
C13 C14 C15 C16 -1.0(3) no
C14 C15 C16 C17 1.7(3) no
C15 C16 C17 C12 -1.0(3) no
C13 C12 C17 C16 -0.4(2) no
C11 C12 C17 C16 178.32(15) no
C11 N3 C18 C19 -40.0(2) no
C11 N3 C18 C23 143.00(16) no
C23 C18 C19 C20 -2.1(3) no
N3 C18 C19 C20 -179.02(15) no
C18 C19 C20 C21 1.7(3) no
C19 C20 C21 C22 -0.2(3) no
C19 C20 C21 C24 179.61(18) no
C20 C21 C22 C23 -1.0(3) no
C24 C21 C22 C23 179.24(17) no
C21 C22 C23 C18 0.6(3) no
C19 C18 C23 C22 1.0(2) no
N3 C18 C23 C22 178.03(14) no

loop_
_cod_related_entry_id
_cod_related_entry_database
_cod_related_entry_code
1 ChemSpider 30654860
